data_7703013
loop_
_publ_author_name
'Beaubras, F\'elicien'
'Rueff, Jean-Michel'
'Perez, Olivier'
'Veillon, Fabien'
'Caignaert, Vincent'
'Lohier, Jean-Fran\,cois'
'Cardin, Julien'
'Rogez, Guillaume'
'Jestin, Charlotte'
'Couthon, H\'el\`ene'
'Jaffr\`es, Paul-Alain'

_publ_section_title
;
 M(H<sub>2</sub>O)(PO<sub>3</sub>C<sub>10</sub>H<sub>6</sub>OH)&#x00B7;(H<sub>2</sub>O)<sub>0.5</sub>
 (M = Co, Mn, Zn, Cu): a new series of layered metallophosphonate
 compounds obtained from 6-hydroxy-2-naphthylphosphonic acid.
;
_journal_issue 12
_journal_name_full 'Dalton transactions (Cambridge, England : 2003)'
_journal_page_first 3877
_journal_page_last 3891
_journal_paper_doi 10.1039/c9dt03947c
_journal_volume 49
_journal_year 2020
_chemical_formula_moiety 'C20 H18 Cu2 O10 P2, 0.5(H4 O2)'
_chemical_formula_sum 'C20 H20 Cu2 O11 P2'
_chemical_formula_weight 625.38
_chemical_name_systematic 'copper 6-hydroxy-2-naphtylphosphonate hydrate'
_space_group_crystal_system monoclinic
_space_group_IT_number 14
_space_group_name_Hall '-P 2yn'
_space_group_name_H-M_alt 'P 1 21/n 1'
_atom_sites_solution_hydrogens mixed
_atom_sites_solution_primary iterative
_audit_creation_date 2019-09-24
_audit_creation_method
;
Olex2 1.2
(compiled 2018.05.29 svn.r3508 for OlexSys, GUI svn.r5506)
;
_audit_update_record
;
2019-09-27 deposited with the CCDC.	2019-12-02 downloaded from the CCDC.
;
_cell_angle_alpha 90
_cell_angle_beta 93.0499(6)
_cell_angle_gamma 90
_cell_formula_units_Z 2
_cell_length_a 5.66017(4)
_cell_length_b 4.75153(4)
_cell_length_c 41.0950(3)
_cell_measurement_reflns_used 18919
_cell_measurement_temperature 293(2)
_cell_measurement_theta_max 75.4440
_cell_measurement_theta_min 4.2850
_cell_volume 1103.663(15)
_computing_cell_refinement 'CrysAlisPro 1.171.40.23a (Rigaku OD, 2018)'
_computing_data_collection 'CrysAlisPro 1.171.40.23a (Rigaku OD, 2018)'
_computing_data_reduction 'CrysAlisPro 1.171.40.23a (Rigaku OD, 2018)'
_computing_molecular_graphics 'Olex2 (Dolomanov et al., 2009)'
_computing_publication_material 'Olex2 (Dolomanov et al., 2009)'
_computing_structure_refinement 'XL (Sheldrick, 2008)'
_computing_structure_solution 'olex2.solve (Bourhis et al., 2015)'
_diffrn_ambient_temperature 293
_diffrn_detector_type 'Eiger 1M'
_diffrn_measured_fraction_theta_full 0.999
_diffrn_measured_fraction_theta_max 0.998
_diffrn_measurement_details
;
List of Runs (angles in degrees, time in seconds):

  # Type    Start    End  Width  t~exp~   \w     \q     \k     \f   Frames
#--------------------------------------------------------------------------
  1  \w     18.00 114.00   0.40   30.00    --   43.75  19.00  60.00  240
  2  \w     65.00  91.00   0.40   30.00    --   43.75  77.00 -30.00   65
  3  \w    105.00 130.20   0.40   30.00    --  110.00 137.00 -51.00   63
  4  \w    113.00 152.20   0.40   30.00    --  110.00 125.00 -60.00   98
  5  \w    134.00 160.00   0.40   30.00    --  110.00 125.00 -90.00   65
  6  \w    120.00 167.20   0.40   30.00    --  110.00  77.00 -30.00  118
  7  \w    127.00 153.00   0.40   30.00    --  110.00  15.00 -90.00   65
  8  \w    120.00 145.20   0.40   30.00    --  110.00  45.00 -30.00   63
  9  \w    113.00 139.00   0.40   30.00    --  110.00 -15.00   0.00   65
 10  \w    111.00 137.00   0.40   30.00    --  110.00 -15.00  60.00   65
 11  \w     96.00 122.00   0.40   30.00    --  110.00 -45.00 120.00   65
 12  \w     93.00 129.00   0.40   30.00    --  110.00 -61.00  90.00   90
 13  \w     86.00 112.00   0.40   30.00    --  110.00 -45.00  30.00   65
 14  \w     64.00  98.00   0.40   30.00    --  110.00 -94.00  90.00   85
 15  \w     55.00  80.20   0.40   30.00    --  110.00-132.00  62.00   63
 16  \w     59.00  96.20   0.40   30.00    --  110.00 -94.00  60.00   93
 17  \w     57.00  82.20   0.40   30.00    --  110.00 -45.00 120.00   63
 18  \w     51.00  80.20   0.40   30.00    --  110.00 -45.00  30.00   73
 19  \w     59.00  90.20   0.40   30.00    --  110.00 -15.00   0.00   78
 20  \w     59.00  85.00   0.40   30.00    --  110.00 -30.00 -60.00   65
 21  \w     98.00 130.00   0.40   30.00    --  110.00 -61.00-120.00   80
 22  \w     79.00 110.20   0.40   30.00    --  110.00-125.00-180.00   78
 23  \w     69.00  94.20   0.40   30.00    --  110.00-137.00-114.00   63
 24  \w     71.00 103.00   0.40   30.00    --  110.00-125.00 -90.00   80
 25  \w     68.00 133.20   0.40   30.00    --  110.00 -77.00-120.00  163
 26  \w     77.00 127.00   0.40   30.00    --  110.00 -30.00-120.00  125
 27  \w    127.00 153.00   0.40   30.00    --  110.00  15.00-180.00   65
 28  \w     99.00 131.00   0.40   30.00    --  110.00  45.00-120.00   80
 29  \w     97.00 170.20   0.40   30.00    --  110.00  45.00 -60.00  183
 30  \w    104.00 170.00   0.40   30.00    --  110.00  61.00  30.00  165
 31  \w    110.00 147.20   0.40   30.00    --  110.00  30.00  60.00   93
 32  \w     82.00 113.20   0.40   30.00    --  110.00  77.00 -60.00   78
 33  \w     86.00 168.00   0.40   30.00    --  110.00  77.00-120.00  205
 34  \w    105.00 156.20   0.40   30.00    --  110.00 125.00-180.00  128
 35  \w     94.00 162.00   0.40   30.00    --  110.00 125.00-120.00  170
 36  \w     91.00 147.00   0.40   30.00    --  110.00 132.00 131.00  140
 37  \w     16.00 107.20   0.40   30.00    --   43.75  77.00 -90.00  228
 38  \w     35.00  64.20   0.40   30.00    --  110.00 -30.00-120.00   73
 39  \w     66.00 122.00   0.40   30.00    --  110.00 -45.00-150.00  140
 40  \w     73.00 132.20   0.40   30.00    --  110.00 -77.00-180.00  148
 41  \w     73.00 116.20   0.40   30.00    --  110.00 -61.00-150.00  108
 42  \w     49.00  86.20   0.40   30.00    --  110.00-125.00-150.00   93
 43  \w     43.00  71.00   0.40   30.00    --  110.00-125.00-180.00   70
 44  \w     39.00  66.20   0.40   30.00    --  110.00-125.00 -90.00   68
 45  \w     48.00  73.20   0.40   30.00    --  110.00 -45.00 -60.00   63
 46  \w     44.00 113.20   0.40   30.00    --  110.00 -61.00   0.00  173
 47  \w     58.00  89.20   0.40   30.00    --  110.00-125.00  90.00   78
 48  \w     43.00  88.20   0.40   30.00    --   43.75-132.00  62.00  113
 49  \w     13.00  54.20   0.40   30.00    --   43.75 -38.00  90.00  103
 50  \w    -27.00   5.00   0.40   30.00    --   43.75 -38.00  90.00   80
 51  \w     16.00  43.20   0.40   30.00    --   43.75  77.00 -30.00   68
 52  \w     32.00  65.20   0.40   30.00    --   43.75 -77.00-180.00   83
 53  \w     43.00  72.20   0.40   30.00    --   43.75-137.00-114.00   73
 54  \w     -2.00  29.20   0.40   30.00    --   -0.75 -94.00-120.00   78
 55  \w      6.00  33.20   0.40   30.00    --   -0.75 -94.00-180.00   68
 56  \w    -21.00  19.00   0.40   30.00    --   43.75 -77.00-180.00  100
 57  \w    112.00 138.00   0.40   30.00    --  110.00 132.00 131.00   65
 58  \w     15.00  49.00   0.40   30.00    --   43.75  77.00 150.00   85
 59  \w     27.00  53.00   0.40   30.00    --   43.75 -99.00   0.00   65
 60  \w     16.00  66.00   0.40   30.00    --   43.75  77.00 -60.00  125
 61  \w     69.00  98.20   0.40   30.00    --   43.75  77.00 150.00   73
 62  \w     65.00 103.00   0.40   30.00    --   43.75  77.00  30.00   95
 63  \w     82.00 107.20   0.40   30.00    --   43.75  77.00-150.00   63
 64  \w     16.00  50.00   0.40   30.00    --   43.75  77.00-180.00   85
 65  \w     15.00  65.00   0.40   30.00    --   43.75  77.00-150.00  125
 66  \w    -20.00  15.20   0.40   30.00    --   43.75 -77.00 -60.00   88
 67  \w      0.00  53.20   0.40   30.00    --   43.75 -99.00  60.00  133
 68  \w     17.00  55.00   0.40   30.00    --   43.75  77.00  30.00   95
 69  \w     15.00  60.20   0.40   30.00    --   43.75  77.00  90.00  113
 70  \w     17.00  60.20   0.40   30.00    --   43.75  77.00   0.00  108
 71  \w     27.00  61.00   0.40   30.00    --   43.75 -77.00 -60.00   85
 72  \w     71.00 107.00   0.40   30.00    --   43.75  77.00  90.00   90
 73  \w     64.00 105.20   0.40   30.00    --   43.75  77.00-180.00  103
 74  \w     81.00 107.00   0.40   30.00    --  110.00  77.00 -90.00   65
 75  \w     81.00 145.00   0.40   30.00    --  110.00  77.00  90.00  160
 76  \w    131.00 171.00   0.40   30.00    --  110.00  61.00  60.00  100
 77  \w     81.00 106.20   0.40   30.00    --  110.00  77.00-150.00   63
 78  \w     85.00 111.00   0.40   30.00    --  110.00  77.00 -54.17   65
 79  \w    143.80 171.00   0.40   30.00    --  110.00  77.00  30.00   68
 80  \w     89.00 126.20   0.40   30.00    --  110.00  61.00  60.00   93
 81  \w     81.00 122.20   0.40   30.00    --  110.00  78.00 106.13  103
 82  \w    132.00 159.20   0.40   30.00    --  110.00  78.00 106.13   68
 83  \w     84.00 109.20   0.40   30.00    --  110.00  71.00   1.64   63
 84  \w     48.00  87.20   0.40   30.00    --  110.00 -45.00-180.00   98
 85  \w     81.00 120.20   0.40   30.00    --  110.00  78.00 171.77   98
 86  \w    141.00 167.00   0.40   30.00    --  110.00  78.00 171.77   65
 87  \w    139.00 170.20   0.40   30.00    --  110.00  72.00  19.22   78
 88  \w     83.00 109.00   0.40   30.00    --  110.00  72.00  19.22   65
 89  \w     81.00 107.00   0.40   30.00    --  110.00  77.00  30.00   65
 90  \w     89.00 115.00   0.40   30.00    --  110.00  61.00-150.00   65
 91  \w    145.00 170.20   0.40   30.00    --  110.00  30.00   0.00   63
 92  \w     80.00 106.00   0.40   30.00    --  110.00  80.00 -28.21   65
 93  \w     81.00 149.00   0.40   30.00    --  110.00  77.00 120.00  170
 94  \w     95.00 126.20   0.40   30.00    --  110.00  30.00   0.00   78
 95  \w    140.00 167.20   0.40   30.00    --  110.00  61.00  90.00   68
 96  \w     89.00 115.00   0.40   30.00    --  110.00  61.00  90.00   65
 97  \w     89.00 114.20   0.40   30.00    --  110.00  61.00 -90.00   63
 98  \w     81.00 125.00   0.40   30.00    --  110.00  77.00 140.28  110
 99  \w     81.00 107.00   0.40   30.00    --  110.00  77.00-120.00   65
100  \w     89.00 115.00   0.40   30.00    --  110.00  61.00   0.00   65
101  \w     89.00 114.20   0.40   30.00    --  110.00  61.00-180.00   63
102  \w    125.00 166.20   0.40   30.00    --  110.00  61.00-180.00  103
103  \w     83.00 113.00   0.40   30.00    --  110.00  74.00-143.23   75
104  \w     81.00 106.20   0.40   30.00    --  110.00  77.00 -30.00   63
105  \w    134.00 160.00   0.40   30.00    --  110.00  77.00 -30.00   65
106  \w     99.00 151.00   0.40   30.00    --  110.00  45.00-150.00  130
107  \w     94.00 120.00   0.40   30.00    --  110.00  30.00 -30.00   65
108  \w    139.00 165.00   0.40   30.00    --  110.00  61.00 -60.00   65
109  \w     82.00 132.00   0.40   30.00    --  110.00  77.00 154.12  125
110  \w     81.00 146.20   0.40   30.00    --  110.00  77.00  60.00  163
111  \w     89.00 114.20   0.40   30.00    --  110.00  61.00 -60.00   63
112  \w     82.00 108.00   0.40   30.00    --  110.00  77.00-180.00   65
113  \w    134.00 160.00   0.40   30.00    --  110.00  71.00   1.64   65
;
_diffrn_measurement_device 'four-circle diffractometer'
_diffrn_measurement_device_type 'XtaLAB Synergy, Dualflex, Eiger 1M'
_diffrn_measurement_method '\w scans'
_diffrn_radiation_type CuK\a
_diffrn_radiation_wavelength 1.54184
_diffrn_reflns_av_R_equivalents 0.0286
_diffrn_reflns_av_unetI/netI 0.0089
_diffrn_reflns_Laue_measured_fraction_full 0.999
_diffrn_reflns_Laue_measured_fraction_max 0.998
_diffrn_reflns_limit_h_max 7
_diffrn_reflns_limit_h_min -7
_diffrn_reflns_limit_k_max 4
_diffrn_reflns_limit_k_min -5
_diffrn_reflns_limit_l_max 51
_diffrn_reflns_limit_l_min -51
_diffrn_reflns_number 26244
_diffrn_reflns_point_group_measured_fraction_full 0.999
_diffrn_reflns_point_group_measured_fraction_max 0.998
_diffrn_reflns_theta_full 67.684
_diffrn_reflns_theta_max 75.872
_diffrn_reflns_theta_min 4.310
_exptl_absorpt_coefficient_mu 4.323
_exptl_absorpt_correction_T_max 1.00000
_exptl_absorpt_correction_T_min 0.66880
_exptl_absorpt_correction_type multi-scan
_exptl_absorpt_process_details
;
CrysAlisPro 1.171.40.23a (Rigaku Oxford Diffraction, 2018)
Empirical absorption correction using spherical harmonics,
 implemented in SCALE3 ABSPACK scaling algorithm.
;
_exptl_crystal_colour colourless
_exptl_crystal_density_diffrn 1.882
_exptl_crystal_description plate
_exptl_crystal_F_000 632
_exptl_crystal_size_max 0.1
_exptl_crystal_size_mid 0.02
_exptl_crystal_size_min 0.01
_refine_diff_density_max 0.672
_refine_diff_density_min -0.646
_refine_diff_density_rms 0.094
_refine_ls_extinction_coef 0.00061(14)
_refine_ls_extinction_expression Fc^*^=kFc[1+0.001xFc^2^\l^3^/sin(2\q)]^-1/4^
_refine_ls_extinction_method 'SHELXL-2017/1 (Sheldrick 2017)'
_refine_ls_goodness_of_fit_ref 1.264
_refine_ls_hydrogen_treatment mixed
_refine_ls_matrix_type full
_refine_ls_number_parameters 207
_refine_ls_number_reflns 2278
_refine_ls_number_restraints 0
_refine_ls_restrained_S_all 1.264
_refine_ls_R_factor_all 0.0374
_refine_ls_R_factor_gt 0.0374
_refine_ls_shift/su_max 2.955
_refine_ls_shift/su_mean 0.068
_refine_ls_structure_factor_coef Fsqd
_refine_ls_weighting_details 'w=1/[\s^2^(Fo^2^)+(0.0224P)^2^+3.8156P] where P=(Fo^2^+2Fc^2^)/3'
_refine_ls_weighting_scheme calc
_refine_ls_wR_factor_gt 0.0965
_refine_ls_wR_factor_ref 0.0965
_reflns_Friedel_coverage 0.000
_reflns_number_gt 2269
_reflns_number_total 2278
_reflns_threshold_expression 'I > 2\s(I)'
_cod_data_source_file c9dt03947c2.cif
_cod_data_source_block fb144ht_cr1
_cod_depositor_comments 'Adding full bibliography for 7703013--7703015.cif.'
_cod_original_cell_volume 1103.662(14)
_cod_database_code 7703013
_shelx_shelxl_version_number 2017/1
_shelx_space_group_comment
;
The symmetry employed for this shelxl refinement is uniquely defined
by the following loop, which should always be used as a source of
symmetry information in preference to the above space-group names.
They are only intended as comments.
;
_olex2_refinement_description
;
1. Fixed Uiso
 At 1.2 times of:
  All C(H) groups
 At 1.5 times of:
  All O(H) groups, All O(H,H) groups
2. Others
 Fixed Sof: C1A(0.5) H1A(0.5) C2A(0.5) H2A(0.5) C2B(0.5) H2B(0.5) C3B(0.5)
 H3B(0.5) C8B(0.5) H8B(0.5) C8A(0.5) H8A(0.5) C7B(0.5) H7B(0.5) C7A(0.5)
 H7A(0.5) O5(0.5) H5A(0.5) H5B(0.5)
3.a Free rotating group:
 O5(H5A,H5B)
3.b Rotating group:
 O6(H6A,H6B)
3.c Aromatic/amide H refined with riding coordinates:
 C10(H10), C5(H5), C1A(H1A), C2A(H2A), C2B(H2B), C3B(H3B), C8B(H8B), C8A(H8A),
 C7B(H7B), C7A(H7A)
3.d Idealised tetrahedral OH refined as rotating group:
 O4(H4)
;
_olex2_submission_special_instructions 'No special instructions were received'
_oxdiff_exptl_absorpt_empirical_details
;
Empirical correction (ABSPACK) includes:
- Absorption correction using spherical harmonics
- Frame scaling
;

loop_
_space_group_symop_operation_xyz
'x, y, z'
'-x+1/2, y+1/2, -z+1/2'
'-x, -y, -z'
'x-1/2, -y-1/2, z-1/2'

loop_
_atom_site_label
_atom_site_type_symbol
_atom_site_fract_x
_atom_site_fract_y
_atom_site_fract_z
_atom_site_U_iso_or_equiv
_atom_site_adp_type
_atom_site_occupancy
_atom_site_site_symmetry_order
_atom_site_calc_flag
_atom_site_refinement_flags_posn
_atom_site_refinement_flags_occupancy
_atom_site_disorder_assembly
_atom_site_disorder_group
Cu1 Cu 1.00666(7) 0.20476(10) 0.25603(2) 0.01622(16) Uani 1 1 d . . . .
P1 P 0.54353(13) 0.26576(17) 0.29054(2) 0.01441(19) Uani 1 1 d . . . .
O3 O 0.3367(3) 0.4329(5) 0.27385(5) 0.0164(4) Uani 1 1 d . . . .
O2 O 0.5306(4) -0.0434(5) 0.28227(5) 0.0195(5) Uani 1 1 d . . . .
O1 O 0.7751(4) 0.4030(5) 0.28071(5) 0.0189(5) Uani 1 1 d . . . .
O6 O 1.0350(4) -0.0875(5) 0.29160(5) 0.0205(5) Uani 1 1 d . . . .
H6A H 1.158815 -0.195490 0.289349 0.031 Uiso 1 1 d GR . . .
H6B H 0.916998 -0.207088 0.289798 0.031 Uiso 1 1 d GR . . .
C1 C 0.5257(6) 0.3008(8) 0.33376(8) 0.0226(7) Uani 1 1 d . . . .
C9 C 0.3491(9) 0.4929(12) 0.38116(10) 0.0542(14) Uani 1 1 d . . . .
C10 C 0.3608(10) 0.4567(14) 0.34730(10) 0.0657(18) Uani 1 1 d . . . .
H10 H 0.247852 0.545837 0.333638 0.079 Uiso 1 1 calc R . . .
C4 C 0.5043(9) 0.3557(13) 0.40164(10) 0.0552(14) Uani 1 1 d . . . .
O4 O 0.2992(11) 0.5815(15) 0.48096(9) 0.113(2) Uani 1 1 d . . . .
H4 H 0.386502 0.707522 0.488059 0.169 Uiso 1 1 calc GR . . .
C6 C 0.3221(12) 0.5541(16) 0.44824(12) 0.0726(19) Uani 1 1 d . . . .
C5 C 0.4902(14) 0.3892(19) 0.43601(12) 0.097(3) Uani 1 1 d . . . .
H5 H 0.597984 0.296443 0.450126 0.116 Uiso 1 1 calc R . . .
C1A C 0.7272(15) 0.242(2) 0.35425(19) 0.0320(17) Uani 0.5 1 d . P A 2
H1A H 0.864286 0.177510 0.345173 0.038 Uiso 0.5 1 calc R P A 2
C2A C 0.7247(16) 0.277(2) 0.3872(2) 0.042(2) Uani 0.5 1 d . P A 2
H2A H 0.862171 0.251801 0.400260 0.051 Uiso 0.5 1 calc R P A 2
C2B C 0.6331(19) 0.087(2) 0.3548(2) 0.041(2) Uani 0.5 1 d . P A 1
H2B H 0.711950 -0.064164 0.345904 0.049 Uiso 0.5 1 calc R P A 1
C3B C 0.618(2) 0.108(2) 0.3878(2) 0.051(3) Uani 0.5 1 d . P A 1
H3B H 0.678908 -0.033266 0.401384 0.061 Uiso 0.5 1 calc R P A 1
C8B C 0.235(2) 0.737(2) 0.3955(2) 0.052(3) Uani 0.5 1 d . P B 1
H8B H 0.175784 0.879736 0.381890 0.063 Uiso 0.5 1 calc R P B 1
C8A C 0.118(2) 0.570(3) 0.3948(3) 0.059(3) Uani 0.5 1 d . P B 2
H8A H -0.019635 0.586746 0.381652 0.071 Uiso 0.5 1 calc R P B 2
C7B C 0.215(3) 0.758(3) 0.4274(4) 0.062(4) Uani 0.5 1 d . P B 1
H7B H 0.131509 0.906600 0.435959 0.075 Uiso 0.5 1 calc R P B 1
C7A C 0.121(3) 0.616(4) 0.4280(4) 0.083(6) Uani 0.5 1 d . P B 2
H7A H -0.013147 0.689580 0.437070 0.100 Uiso 0.5 1 calc R P B 2
O5 O 0.443(9) 0.562(9) -0.0005(13) 0.183(13) Uani 0.5 1 d . P . .
H5A H 0.340438 0.715622 -0.006787 2(3) Uiso 0.5 1 d G P . .
H5B H 0.393506 0.411790 -0.014887 0.9(4) Uiso 0.5 1 d G P . .

loop_
_atom_site_aniso_label
_atom_site_aniso_U_11
_atom_site_aniso_U_22
_atom_site_aniso_U_33
_atom_site_aniso_U_23
_atom_site_aniso_U_13
_atom_site_aniso_U_12
Cu1 0.0151(2) 0.0141(3) 0.0196(3) 0.00000(18) 0.00223(16) 0.00140(17)
P1 0.0139(4) 0.0128(4) 0.0165(4) -0.0004(3) 0.0010(3) -0.0001(3)
O3 0.0135(9) 0.0157(11) 0.0199(10) 0.0002(8) 0.0000(8) -0.0010(8)
O2 0.0215(11) 0.0164(12) 0.0206(11) -0.0012(9) 0.0007(8) -0.0003(9)
O1 0.0152(10) 0.0154(11) 0.0262(11) -0.0021(9) 0.0040(8) 0.0002(8)
O6 0.0173(10) 0.0188(12) 0.0254(11) 0.0034(9) 0.0015(8) 0.0021(9)
C1 0.0236(16) 0.0243(17) 0.0197(15) -0.0005(13) -0.0002(12) 0.0006(14)
C9 0.067(3) 0.070(4) 0.026(2) -0.001(2) 0.0092(19) 0.038(3)
C10 0.080(4) 0.094(4) 0.023(2) 0.005(2) 0.005(2) 0.062(3)
C4 0.065(3) 0.078(4) 0.0219(19) -0.005(2) 0.0000(19) 0.030(3)
O4 0.149(5) 0.164(6) 0.0272(18) -0.022(3) 0.014(2) 0.049(4)
C6 0.095(4) 0.097(5) 0.027(2) -0.010(3) 0.012(3) 0.025(4)
C5 0.119(6) 0.147(7) 0.024(2) -0.008(3) -0.001(3) 0.072(6)
C1A 0.030(4) 0.042(5) 0.024(4) -0.001(4) -0.002(3) 0.010(4)
C2A 0.040(5) 0.060(7) 0.025(4) -0.004(4) -0.011(3) 0.018(5)
C2B 0.058(6) 0.036(5) 0.028(4) 0.001(4) 0.005(4) 0.023(5)
C3B 0.078(7) 0.048(6) 0.027(4) 0.004(4) -0.008(4) 0.026(6)
C8B 0.074(7) 0.050(6) 0.033(5) -0.003(4) 0.006(5) 0.028(6)
C8A 0.054(6) 0.085(9) 0.040(5) -0.005(6) 0.014(5) 0.023(6)
C7B 0.084(11) 0.069(10) 0.036(6) -0.007(6) 0.020(6) 0.026(7)
C7A 0.085(12) 0.123(17) 0.046(7) -0.007(10) 0.035(8) 0.041(11)
O5 0.28(5) 0.14(3) 0.133(11) 0.04(2) 0.07(2) -0.03(2)

loop_
_atom_type_symbol
_atom_type_description
_atom_type_scat_dispersion_real
_atom_type_scat_dispersion_imag
_atom_type_scat_source
C C 0.0181 0.0091 'International Tables Vol C Tables 4.2.6.8 and 6.1.1.4'
H H 0.0000 0.0000 'International Tables Vol C Tables 4.2.6.8 and 6.1.1.4'
Cu Cu -1.9646 0.5888 'International Tables Vol C Tables 4.2.6.8 and 6.1.1.4'
O O 0.0492 0.0322 'International Tables Vol C Tables 4.2.6.8 and 6.1.1.4'
P P 0.2955 0.4335 'International Tables Vol C Tables 4.2.6.8 and 6.1.1.4'

loop_
_geom_angle_atom_site_label_1
_geom_angle_atom_site_label_2
_geom_angle_atom_site_label_3
_geom_angle
_geom_angle_site_symmetry_1
_geom_angle_site_symmetry_3
O3 Cu1 P1 128.78(6) 1_655 2_645
O3 Cu1 P1 31.83(6) 2_645 2_645
O3 Cu1 O3 97.03(5) 2_645 1_655
O2 Cu1 P1 84.57(7) 2_655 2_645
O2 Cu1 O3 86.27(9) 2_655 2_645
O2 Cu1 O3 91.10(9) 2_655 1_655
O2 Cu1 O6 173.58(10) 2_655 .
O1 Cu1 P1 131.53(7) . 2_645
O1 Cu1 O3 163.27(9) . 2_645
O1 Cu1 O3 99.67(9) . 1_655
O1 Cu1 O2 94.35(10) . 2_655
O1 Cu1 O6 89.15(9) . .
O6 Cu1 P1 89.07(7) . 2_645
O6 Cu1 O3 88.83(9) . 2_645
O6 Cu1 O3 93.63(8) . 1_655
O3 P1 Cu1 43.59(8) . 2_655
O3 P1 C1 108.12(14) . .
O2 P1 Cu1 124.23(9) . 2_655
O2 P1 O3 111.96(12) . .
O2 P1 O1 112.68(13) . .
O2 P1 C1 108.01(15) . .
O1 P1 Cu1 64.33(9) . 2_655
O1 P1 O3 107.59(12) . .
O1 P1 C1 108.34(14) . .
C1 P1 Cu1 126.28(12) . 2_655
Cu1 O3 Cu1 119.63(9) 2_655 1_455
P1 O3 Cu1 104.58(11) . 2_655
P1 O3 Cu1 119.59(12) . 1_455
P1 O2 Cu1 140.32(14) . 2_645
P1 O1 Cu1 122.68(14) . .
Cu1 O6 H6A 111.1 . .
Cu1 O6 H6B 110.7 . .
H6A O6 H6B 102.8 . .
C10 C1 P1 122.8(3) . .
C10 C1 C1A 115.0(5) . .
C10 C1 C2B 114.9(5) . .
C1A C1 P1 119.1(4) . .
C2B C1 P1 118.8(4) . .
C10 C9 C8B 122.6(6) . .
C10 C9 C8A 119.3(6) . .
C4 C9 C10 119.6(4) . .
C4 C9 C8B 114.7(6) . .
C4 C9 C8A 115.9(6) . .
C1 C10 C9 123.4(4) . .
C1 C10 H10 118.3 . .
C9 C10 H10 118.3 . .
C9 C4 C5 119.6(5) . .
C9 C4 C2A 114.3(5) . .
C9 C4 C3B 115.3(5) . .
C5 C4 C2A 121.7(5) . .
C5 C4 C3B 121.4(6) . .
C6 O4 H4 109.6 . .
O4 C6 C7B 118.3(8) . .
O4 C6 C7A 116.6(8) . .
C5 C6 O4 121.9(6) . .
C5 C6 C7B 117.5(7) . .
C5 C6 C7A 117.8(8) . .
C4 C5 H5 119.7 . .
C6 C5 C4 120.7(5) . .
C6 C5 H5 119.7 . .
C1 C1A H1A 119.4 . .
C2A C1A C1 121.1(7) . .
C2A C1A H1A 119.4 . .
C4 C2A H2A 120.3 . .
C1A C2A C4 119.4(7) . .
C1A C2A H2A 120.3 . .
C1 C2B H2B 120.2 . .
C3B C2B C1 119.5(8) . .
C3B C2B H2B 120.2 . .
C4 C3B H3B 120.1 . .
C2B C3B C4 119.8(8) . .
C2B C3B H3B 120.1 . .
C9 C8B H8B 119.4 . .
C7B C8B C9 121.3(10) . .
C7B C8B H8B 119.4 . .
C9 C8A H8A 121.7 . .
C7A C8A C9 116.6(11) . .
C7A C8A H8A 121.7 . .
C6 C7B H7B 120.2 . .
C8B C7B C6 119.5(12) . .
C8B C7B H7B 120.2 . .
C6 C7A H7A 119.4 . .
C8A C7A C6 121.1(12) . .
C8A C7A H7A 119.5 . .
O5 O5 H5A 164.3 3_665 .
O5 O5 H5B 73.6 3_665 .
H5A O5 H5B 104.4 . .

loop_
_geom_bond_atom_site_label_1
_geom_bond_atom_site_label_2
_geom_bond_distance
_geom_bond_site_symmetry_2
Cu1 P1 2.8348(9) 2_645
Cu1 O3 2.019(2) 2_645
Cu1 O3 2.248(2) 1_655
Cu1 O2 1.979(2) 2_655
Cu1 O1 1.943(2) .
Cu1 O6 2.017(2) .
P1 O3 1.545(2) .
P1 O2 1.509(2) .
P1 O1 1.537(2) .
P1 C1 1.792(3) .
O6 H6A 0.8774 .
O6 H6B 0.8769 .
C1 C10 1.336(5) .
C1 C1A 1.410(8) .
C1 C2B 1.447(9) .
C9 C10 1.407(6) .
C9 C4 1.352(6) .
C9 C8B 1.464(10) .
C9 C8A 1.495(11) .
C10 H10 0.9300 .
C4 C5 1.428(6) .
C4 C2A 1.459(10) .
C4 C3B 1.469(11) .
O4 H4 0.8203 .
O4 C6 1.364(6) .
C6 C5 1.350(8) .
C6 C7B 1.408(17) .
C6 C7A 1.407(19) .
C5 H5 0.9300 .
C1A H1A 0.9300 .
C1A C2A 1.364(11) .
C2A H2A 0.9300 .
C2B H2B 0.9300 .
C2B C3B 1.367(12) .
C3B H3B 0.9300 .
C8B H8B 0.9300 .
C8B C7B 1.327(17) .
C8A H8A 0.9300 .
C8A C7A 1.378(19) .
C7B H7B 0.9300 .
C7A H7A 0.9300 .
O5 O5 0.87(5) 3_665
O5 H5A 0.9582 .
O5 H5B 0.9593 .
